data_4068181
loop_
_publ_author_name
'Filippou, Alexander C.'
'Stumpf, Kai W.'
'Chernov, Oleg'
'Schnakenburg, Gregor'

_publ_section_title
;
 Metal Activation of a Germylenoid, a New Approach to Metal--Germanium
 Triple Bonds: Synthesis and Reactions of the Germylidyne Complexes
 [Cp(CO)2M\\tb Ge--C(SiMe3)3] (M = Mo, W)
;
_journal_issue 2
_journal_name_full Organometallics
_journal_page_first 748
_journal_paper_doi 10.1021/om201176n
_journal_volume 31
_journal_year 2012
_chemical_formula_moiety 'C24 H44 Ge N2 O2 Si3 W'
_chemical_formula_sum 'C24 H44 Ge N2 O2 Si3 W'
_chemical_formula_weight 733.32
_chemical_name_systematic
; 
 ? 
;
_space_group_IT_number 14
_symmetry_cell_setting monoclinic
_symmetry_space_group_name_Hall '-P 2yn'
_symmetry_space_group_name_H-M 'P 1 21/n 1'
_atom_sites_solution_hydrogens geom
_atom_sites_solution_primary direct
_atom_sites_solution_secondary difmap
_audit_creation_method SHELXL-97
_cell_angle_alpha 90.00
_cell_angle_beta 90.5347(16)
_cell_angle_gamma 90.00
_cell_formula_units_Z 4
_cell_length_a 9.4099(2)
_cell_length_b 20.2971(6)
_cell_length_c 15.1689(4)
_cell_measurement_reflns_used 7347
_cell_measurement_temperature 123(2)
_cell_measurement_theta_max 29.13
_cell_measurement_theta_min 1.00
_cell_volume 2897.04(13)
_computing_cell_refinement 'HKL Scalepack (Otwinowski & Minor 1997)'
_computing_data_collection 'HKL Denzo and Scalepack (Otwinowski & Minor 1997)'
_computing_data_reduction 'HKL Denzo and Scalepack (Otwinowski & Minor 1997)'
_computing_molecular_graphics 'DIAMOND (Brandenburg, 1999)'
_computing_publication_material 'SHELXL97 (Sheldrick, 1997)'
_computing_structure_refinement 'SHELXL-97 (Sheldrick, 1997)'
_computing_structure_solution 'SHELXS-97 (Sheldrick, 1990)'
_diffrn_ambient_temperature 123(2)
_diffrn_detector_area_resol_mean 9
_diffrn_measured_fraction_theta_full 0.987
_diffrn_measured_fraction_theta_max 0.987
_diffrn_measurement_device '95mm CCD camera on \k-goniostat'
_diffrn_measurement_device_type 'Nonius KappaCCD'
_diffrn_measurement_method 'CCD rotation images, thin slices'
_diffrn_radiation_monochromator 'horizonally mounted graphite crystal'
_diffrn_radiation_type MoK\a
_diffrn_radiation_wavelength 0.71073
_diffrn_reflns_av_R_equivalents 0.0675
_diffrn_reflns_av_sigmaI/netI 0.0595
_diffrn_reflns_limit_h_max 10
_diffrn_reflns_limit_h_min -12
_diffrn_reflns_limit_k_max 26
_diffrn_reflns_limit_k_min -26
_diffrn_reflns_limit_l_max 15
_diffrn_reflns_limit_l_min -20
_diffrn_reflns_number 30145
_diffrn_reflns_theta_full 28.00
_diffrn_reflns_theta_max 28.00
_diffrn_reflns_theta_min 2.75
_exptl_absorpt_coefficient_mu 5.153
_exptl_absorpt_correction_T_max 0.6061
_exptl_absorpt_correction_T_min 0.3098
_exptl_absorpt_correction_type multi-scan
_exptl_absorpt_process_details
;
R.H. Blessing, Acta Cryst. (1995), A51, 33-38
;
_exptl_crystal_colour violet-red
_exptl_crystal_density_diffrn 1.681
_exptl_crystal_density_method 'not measured'
_exptl_crystal_description block
_exptl_crystal_F_000 1464
_exptl_crystal_size_max 0.30
_exptl_crystal_size_mid 0.19
_exptl_crystal_size_min 0.11
_refine_diff_density_max 1.215
_refine_diff_density_min -1.853
_refine_diff_density_rms 0.150
_refine_ls_extinction_coef 0.00033(6)
_refine_ls_extinction_expression Fc^*^=kFc[1+0.001xFc^2^\l^3^/sin(2\q)]^-1/4^
_refine_ls_extinction_method SHELXL
_refine_ls_goodness_of_fit_ref 0.950
_refine_ls_hydrogen_treatment constr
_refine_ls_matrix_type full
_refine_ls_number_parameters 312
_refine_ls_number_reflns 6908
_refine_ls_number_restraints 0
_refine_ls_restrained_S_all 0.950
_refine_ls_R_factor_all 0.0442
_refine_ls_R_factor_gt 0.0293
_refine_ls_shift/su_max 0.024
_refine_ls_shift/su_mean 0.001
_refine_ls_structure_factor_coef Fsqd
_refine_ls_weighting_details 'calc w=1/[\s^2^(Fo^2^)+(0.0205P)^2^+0.0000P] where P=(Fo^2^+2Fc^2^)/3'
_refine_ls_weighting_scheme calc
_refine_ls_wR_factor_gt 0.0555
_refine_ls_wR_factor_ref 0.0588
_reflns_number_gt 5404
_reflns_number_total 6908
_reflns_threshold_expression >2sigma(I)
_cod_data_source_file om201176n_si_001.cif
_cod_data_source_block 2-W
_cod_depositor_comments
;
The following automatic conversions were performed:

'_exptl_absorpt_correction_type' value 'Multi-Scan' changed to
'multi-scan' according to
/home/saulius/struct/CIF-dictionaries/cif_core.dic dictionary named
'cif_core.dic' version 2.4.1 from 2010-06-29.

Automatic conversion script
Id: cif_fix_values 1715 2011-07-08 13:25:40Z adriana 
;
_cod_original_sg_symbol_H-M 'P 21/n'
_cod_database_code 4068181

loop_
_symmetry_equiv_pos_as_xyz
'x, y, z'
'-x+1/2, y+1/2, -z+1/2'
'-x, -y, -z'
'x-1/2, -y-1/2, z-1/2'

loop_
_atom_site_label
_atom_site_type_symbol
_atom_site_fract_x
_atom_site_fract_y
_atom_site_fract_z
_atom_site_U_iso_or_equiv
_atom_site_adp_type
_atom_site_occupancy
_atom_site_symmetry_multiplicity
_atom_site_calc_flag
_atom_site_refinement_flags
C1 C 1.0120(3) 0.77522(16) 0.8263(2) 0.0123(7) Uani 1 1 d .
C2 C 1.0190(4) 0.68560(18) 0.9995(2) 0.0239(8) Uani 1 1 d .
H2A H 0.9736 0.6803 1.0569 0.036 Uiso 1 1 calc R
H2B H 1.1222 0.6882 1.0076 0.036 Uiso 1 1 calc R
H2C H 0.9955 0.6478 0.9619 0.036 Uiso 1 1 calc R
C3 C 0.7537(3) 0.75963(19) 0.9514(2) 0.0239(8) Uani 1 1 d .
H3A H 0.7239 0.7657 1.0126 0.036 Uiso 1 1 calc R
H3B H 0.7208 0.7166 0.9301 0.036 Uiso 1 1 calc R
H3C H 0.7125 0.7945 0.9146 0.036 Uiso 1 1 calc R
C4 C 1.0181(4) 0.83047(19) 1.0211(2) 0.0228(8) Uani 1 1 d .
H4A H 1.0088 0.8732 0.9914 0.034 Uiso 1 1 calc R
H4B H 1.1181 0.8226 1.0363 0.034 Uiso 1 1 calc R
H4C H 0.9614 0.8306 1.0750 0.034 Uiso 1 1 calc R
C5 C 0.9912(4) 0.70422(19) 0.6424(2) 0.0244(8) Uani 1 1 d .
H5A H 1.0794 0.6793 0.6509 0.037 Uiso 1 1 calc R
H5B H 1.0128 0.7470 0.6158 0.037 Uiso 1 1 calc R
H5C H 0.9268 0.6795 0.6035 0.037 Uiso 1 1 calc R
C6 C 0.8834(4) 0.63185(19) 0.7968(2) 0.0265(9) Uani 1 1 d .
H6A H 0.8243 0.6058 0.7563 0.040 Uiso 1 1 calc R
H6B H 0.8379 0.6338 0.8546 0.040 Uiso 1 1 calc R
H6C H 0.9771 0.6112 0.8029 0.040 Uiso 1 1 calc R
C7 C 0.7166(3) 0.7473(2) 0.7308(2) 0.0254(9) Uani 1 1 d .
H7A H 0.6910 0.7397 0.6689 0.038 Uiso 1 1 calc R
H7B H 0.7108 0.7945 0.7439 0.038 Uiso 1 1 calc R
H7C H 0.6508 0.7231 0.7687 0.038 Uiso 1 1 calc R
C8 C 1.3174(3) 0.7971(2) 0.9048(2) 0.0270(9) Uani 1 1 d .
H8A H 1.2975 0.7759 0.9614 0.041 Uiso 1 1 calc R
H8B H 1.2925 0.8439 0.9079 0.041 Uiso 1 1 calc R
H8C H 1.4187 0.7926 0.8916 0.041 Uiso 1 1 calc R
C9 C 1.2949(3) 0.78119(19) 0.7088(2) 0.0242(9) Uani 1 1 d .
H9A H 1.3648 0.7478 0.6919 0.036 Uiso 1 1 calc R
H9B H 1.3427 0.8237 0.7165 0.036 Uiso 1 1 calc R
H9C H 1.2220 0.7849 0.6626 0.036 Uiso 1 1 calc R
C10 C 1.2508(4) 0.66609(19) 0.8243(3) 0.0262(9) Uani 1 1 d .
H10A H 1.3540 0.6599 0.8262 0.039 Uiso 1 1 calc R
H10B H 1.2109 0.6430 0.7730 0.039 Uiso 1 1 calc R
H10C H 1.2090 0.6483 0.8782 0.039 Uiso 1 1 calc R
C11 C 1.0633(3) 0.89535(17) 0.6865(2) 0.0141(7) Uani 1 1 d .
C12 C 1.1105(3) 0.92221(17) 0.5451(2) 0.0160(7) Uani 1 1 d .
C13 C 1.2159(3) 0.94777(17) 0.5957(2) 0.0174(8) Uani 1 1 d .
C14 C 0.8843(3) 0.86146(19) 0.5714(2) 0.0217(8) Uani 1 1 d .
H14A H 0.8333 0.8435 0.6221 0.032 Uiso 1 1 calc R
H14B H 0.9039 0.8260 0.5294 0.032 Uiso 1 1 calc R
H14C H 0.8259 0.8953 0.5427 0.032 Uiso 1 1 calc R
C15 C 1.0831(3) 0.92617(19) 0.4482(2) 0.0219(8) Uani 1 1 d .
H15A H 1.1595 0.9512 0.4202 0.033 Uiso 1 1 calc R
H15B H 0.9920 0.9483 0.4373 0.033 Uiso 1 1 calc R
H15C H 1.0798 0.8816 0.4234 0.033 Uiso 1 1 calc R
C16 C 1.3435(3) 0.9867(2) 0.5714(2) 0.0246(9) Uani 1 1 d .
H16A H 1.3450 0.9929 0.5073 0.037 Uiso 1 1 calc R
H16B H 1.4293 0.9630 0.5902 0.037 Uiso 1 1 calc R
H16C H 1.3403 1.0297 0.6006 0.037 Uiso 1 1 calc R
C17 C 1.2706(3) 0.95263(19) 0.7575(2) 0.0215(8) Uani 1 1 d .
H17A H 1.2751 1.0009 0.7588 0.032 Uiso 1 1 calc R
H17B H 1.3669 0.9347 0.7523 0.032 Uiso 1 1 calc R
H17C H 1.2278 0.9366 0.8121 0.032 Uiso 1 1 calc R
C18 C 0.7871(4) 0.9921(2) 0.9953(2) 0.0242(9) Uani 1 1 d .
H18 H 0.8699 1.0016 1.0293 0.029 Uiso 1 1 calc R
C19 C 0.7206(4) 0.9304(2) 0.9876(2) 0.0286(9) Uani 1 1 d .
H19 H 0.7513 0.8908 1.0152 0.034 Uiso 1 1 calc R
C20 C 0.6007(4) 0.9371(2) 0.9319(2) 0.0271(9) Uani 1 1 d .
H20 H 0.5359 0.9032 0.9159 0.032 Uiso 1 1 calc R
C21 C 0.5945(3) 1.0029(2) 0.9046(2) 0.0243(9) Uani 1 1 d .
H21 H 0.5247 1.0212 0.8662 0.029 Uiso 1 1 calc R
C22 C 0.7080(4) 1.03753(19) 0.9432(2) 0.0228(8) Uani 1 1 d .
H22 H 0.7284 1.0830 0.9358 0.027 Uiso 1 1 calc R
C23 C 0.9402(4) 1.0201(2) 0.7976(2) 0.0233(8) Uani 1 1 d U
C24 C 0.7300(3) 0.95941(19) 0.7281(2) 0.0211(8) Uani 1 1 d U
Ge Ge 0.95646(3) 0.870606(18) 0.79919(2) 0.01311(9) Uani 1 1 d .
N1 N 1.0180(3) 0.89055(14) 0.60146(17) 0.0151(6) Uani 1 1 d .
N2 N 1.1842(3) 0.93137(15) 0.68191(18) 0.0154(6) Uani 1 1 d .
O1 O 1.0170(3) 1.05952(14) 0.7681(2) 0.0374(7) Uani 1 1 d .
O2 O 0.6787(3) 0.96276(14) 0.65697(16) 0.0334(7) Uani 1 1 d .
Si1 Si 0.95284(9) 0.76342(5) 0.94567(6) 0.0165(2) Uani 1 1 d .
Si2 Si 0.90405(9) 0.71734(5) 0.75204(6) 0.0183(2) Uani 1 1 d .
Si3 Si 1.20925(9) 0.75636(5) 0.81551(6) 0.0175(2) Uani 1 1 d .
W W 0.804988(13) 0.958762(7) 0.846494(9) 0.01471(5) Uani 1 1 d U

loop_
_atom_site_aniso_label
_atom_site_aniso_U_11
_atom_site_aniso_U_22
_atom_site_aniso_U_33
_atom_site_aniso_U_23
_atom_site_aniso_U_13
_atom_site_aniso_U_12
C1 0.0165(15) 0.0115(18) 0.0089(17) -0.0004(14) 0.0021(12) -0.0014(13)
C2 0.035(2) 0.022(2) 0.015(2) 0.0033(16) 0.0040(15) 0.0035(16)
C3 0.0222(17) 0.027(2) 0.022(2) 0.0027(17) 0.0054(15) -0.0002(15)
C4 0.0293(19) 0.025(2) 0.014(2) 0.0025(16) 0.0018(15) -0.0013(16)
C5 0.0294(19) 0.029(2) 0.015(2) -0.0067(17) -0.0023(15) 0.0002(16)
C6 0.033(2) 0.022(2) 0.025(2) -0.0043(17) -0.0005(16) -0.0070(16)
C7 0.0217(18) 0.030(2) 0.024(2) -0.0017(18) -0.0055(15) -0.0078(16)
C8 0.0174(17) 0.035(3) 0.028(2) 0.0001(19) -0.0036(15) 0.0004(16)
C9 0.0215(17) 0.028(2) 0.023(2) -0.0034(17) 0.0091(15) 0.0037(15)
C10 0.0249(18) 0.023(2) 0.031(2) -0.0007(18) 0.0039(16) 0.0061(16)
C11 0.0126(15) 0.0167(19) 0.0130(18) -0.0001(15) 0.0008(12) -0.0004(13)
C12 0.0191(16) 0.016(2) 0.0124(18) 0.0023(15) 0.0055(13) 0.0029(14)
C13 0.0182(16) 0.018(2) 0.0166(19) 0.0023(15) 0.0069(14) 0.0042(14)
C14 0.0191(17) 0.030(2) 0.015(2) 0.0000(17) -0.0039(14) -0.0038(15)
C15 0.0227(17) 0.029(2) 0.014(2) 0.0023(17) 0.0017(14) 0.0052(16)
C16 0.0230(18) 0.029(2) 0.022(2) 0.0054(18) 0.0070(15) -0.0028(16)
C17 0.0218(17) 0.027(2) 0.016(2) -0.0026(16) -0.0026(14) -0.0051(15)
C18 0.0238(17) 0.036(3) 0.013(2) -0.0073(17) 0.0053(14) -0.0002(17)
C19 0.037(2) 0.032(2) 0.018(2) 0.0056(18) 0.0172(17) 0.0128(18)
C20 0.0230(18) 0.031(2) 0.027(2) -0.0101(19) 0.0137(16) -0.0062(16)
C21 0.0163(16) 0.033(2) 0.024(2) -0.0059(18) 0.0039(14) 0.0083(16)
C22 0.0300(19) 0.020(2) 0.019(2) -0.0021(16) 0.0065(15) 0.0038(16)
C23 0.0222(17) 0.026(2) 0.021(2) 0.0023(16) 0.0064(14) -0.0003(13)
C24 0.0175(16) 0.027(2) 0.0191(16) 0.0025(16) 0.0033(13) 0.0037(14)
Ge 0.01410(16) 0.0162(2) 0.00903(19) 0.00004(15) 0.00163(13) -0.00008(14)
N1 0.0162(13) 0.0187(17) 0.0103(15) 0.0008(12) 0.0015(11) -0.0016(11)
N2 0.0159(13) 0.0174(17) 0.0130(15) 0.0005(13) 0.0009(11) -0.0005(11)
O1 0.0366(15) 0.0293(18) 0.047(2) 0.0041(14) 0.0141(14) -0.0081(13)
O2 0.0372(15) 0.045(2) 0.0181(16) -0.0006(13) -0.0078(12) 0.0115(13)
Si1 0.0197(5) 0.0184(6) 0.0115(5) 0.0013(4) 0.0017(4) 0.0005(4)
Si2 0.0196(5) 0.0205(6) 0.0149(5) -0.0019(4) -0.0005(4) -0.0032(4)
Si3 0.0154(4) 0.0206(6) 0.0165(5) -0.0003(4) 0.0010(4) 0.0011(4)
W 0.01548(8) 0.01580(9) 0.01291(9) 0.00037(6) 0.00251(5) 0.00059(5)

loop_
_atom_type_symbol
_atom_type_description
_atom_type_scat_dispersion_real
_atom_type_scat_dispersion_imag
_atom_type_scat_source
C C 0.0033 0.0016 'International Tables Vol C Tables 4.2.6.8 and 6.1.1.4'
H H 0.0000 0.0000 'International Tables Vol C Tables 4.2.6.8 and 6.1.1.4'
Ge Ge 0.1547 1.8001 'International Tables Vol C Tables 4.2.6.8 and 6.1.1.4'
N N 0.0061 0.0033 'International Tables Vol C Tables 4.2.6.8 and 6.1.1.4'
O O 0.0106 0.0060 'International Tables Vol C Tables 4.2.6.8 and 6.1.1.4'
Si Si 0.0817 0.0704 'International Tables Vol C Tables 4.2.6.8 and 6.1.1.4'
W W -0.8490 6.8722 'International Tables Vol C Tables 4.2.6.8 and 6.1.1.4'

loop_
_geom_angle_atom_site_label_1
_geom_angle_atom_site_label_2
_geom_angle_atom_site_label_3
_geom_angle
Si3 C1 Si2 109.82(16)
Si3 C1 Si1 110.37(16)
Si2 C1 Si1 108.81(15)
Si3 C1 Ge 114.87(15)
Si2 C1 Ge 109.26(15)
Si1 C1 Ge 103.42(15)
Si1 C2 H2A 109.5
Si1 C2 H2B 109.5
H2A C2 H2B 109.5
Si1 C2 H2C 109.5
H2A C2 H2C 109.5
H2B C2 H2C 109.5
Si1 C3 H3A 109.5
Si1 C3 H3B 109.5
H3A C3 H3B 109.5
Si1 C3 H3C 109.5
H3A C3 H3C 109.5
H3B C3 H3C 109.5
Si1 C4 H4A 109.5
Si1 C4 H4B 109.5
H4A C4 H4B 109.5
Si1 C4 H4C 109.5
H4A C4 H4C 109.5
H4B C4 H4C 109.5
Si2 C5 H5A 109.5
Si2 C5 H5B 109.5
H5A C5 H5B 109.5
Si2 C5 H5C 109.5
H5A C5 H5C 109.5
H5B C5 H5C 109.5
Si2 C6 H6A 109.5
Si2 C6 H6B 109.5
H6A C6 H6B 109.5
Si2 C6 H6C 109.5
H6A C6 H6C 109.5
H6B C6 H6C 109.5
Si2 C7 H7A 109.5
Si2 C7 H7B 109.5
H7A C7 H7B 109.5
Si2 C7 H7C 109.5
H7A C7 H7C 109.5
H7B C7 H7C 109.5
Si3 C8 H8A 109.5
Si3 C8 H8B 109.5
H8A C8 H8B 109.5
Si3 C8 H8C 109.5
H8A C8 H8C 109.5
H8B C8 H8C 109.5
Si3 C9 H9A 109.5
Si3 C9 H9B 109.5
H9A C9 H9B 109.5
Si3 C9 H9C 109.5
H9A C9 H9C 109.5
H9B C9 H9C 109.5
Si3 C10 H10A 109.5
Si3 C10 H10B 109.5
H10A C10 H10B 109.5
Si3 C10 H10C 109.5
H10A C10 H10C 109.5
H10B C10 H10C 109.5
N2 C11 N1 104.2(3)
N2 C11 Ge 126.4(2)
N1 C11 Ge 128.4(2)
C13 C12 N1 106.8(3)
C13 C12 C15 131.1(3)
N1 C12 C15 122.0(3)
C12 C13 N2 106.3(3)
C12 C13 C16 130.8(3)
N2 C13 C16 122.9(3)
N1 C14 H14A 109.5
N1 C14 H14B 109.5
H14A C14 H14B 109.5
N1 C14 H14C 109.5
H14A C14 H14C 109.5
H14B C14 H14C 109.5
C12 C15 H15A 109.5
C12 C15 H15B 109.5
H15A C15 H15B 109.5
C12 C15 H15C 109.5
H15A C15 H15C 109.5
H15B C15 H15C 109.5
C13 C16 H16A 109.5
C13 C16 H16B 109.5
H16A C16 H16B 109.5
C13 C16 H16C 109.5
H16A C16 H16C 109.5
H16B C16 H16C 109.5
N2 C17 H17A 109.5
N2 C17 H17B 109.5
H17A C17 H17B 109.5
N2 C17 H17C 109.5
H17A C17 H17C 109.5
H17B C17 H17C 109.5
C19 C18 C22 107.5(3)
C19 C18 W 72.6(2)
C22 C18 W 72.3(2)
C19 C18 H18 126.2
C22 C18 H18 126.2
W C18 H18 120.7
C18 C19 C20 108.6(4)
C18 C19 W 72.9(2)
C20 C19 W 73.0(2)
C18 C19 H19 125.7
C20 C19 H19 125.7
W C19 H19 120.2
C21 C20 C19 107.5(3)
C21 C20 W 72.10(19)
C19 C20 W 72.33(19)
C21 C20 H20 126.3
C19 C20 H20 126.3
W C20 H20 121.1
C20 C21 C22 109.0(3)
C20 C21 W 73.41(19)
C22 C21 W 72.92(19)
C20 C21 H21 125.5
C22 C21 H21 125.5
W C21 H21 119.9
C21 C22 C18 107.5(3)
C21 C22 W 72.5(2)
C18 C22 W 72.7(2)
C21 C22 H22 126.3
C18 C22 H22 126.3
W C22 H22 120.4
O1 C23 W 176.8(3)
O2 C24 W 176.0(3)
C1 Ge C11 105.80(13)
C1 Ge W 142.78(9)
C11 Ge W 111.29(9)
C11 N1 C12 111.1(3)
C11 N1 C14 126.0(3)
C12 N1 C14 122.7(3)
C11 N2 C13 111.5(3)
C11 N2 C17 125.4(3)
C13 N2 C17 123.1(3)
C4 Si1 C3 108.79(17)
C4 Si1 C2 103.85(17)
C3 Si1 C2 105.76(17)
C4 Si1 C1 112.92(15)
C3 Si1 C1 110.36(15)
C2 Si1 C1 114.67(15)
C6 Si2 C5 103.70(17)
C6 Si2 C7 105.01(17)
C5 Si2 C7 108.01(16)
C6 Si2 C1 114.34(16)
C5 Si2 C1 111.96(15)
C7 Si2 C1 113.11(16)
C8 Si3 C10 105.48(18)
C8 Si3 C9 105.58(17)
C10 Si3 C9 103.38(17)
C8 Si3 C1 111.85(15)
C10 Si3 C1 113.11(15)
C9 Si3 C1 116.45(15)
C24 W C23 82.79(15)
C24 W C21 92.55(13)
C23 W C21 117.21(15)
C24 W C22 115.79(14)
C23 W C22 93.52(15)
C21 W C22 34.60(12)
C24 W C19 136.43(14)
C23 W C19 137.12(15)
C21 W C19 57.44(13)
C22 W C19 57.75(13)
C24 W C18 149.42(13)
C23 W C18 103.60(15)
C21 W C18 57.69(12)
C22 W C18 35.04(13)
C19 W C18 34.55(14)
C24 W C20 102.68(14)
C23 W C20 150.39(15)
C21 W C20 34.49(13)
C22 W C20 57.67(13)
C19 W C20 34.67(13)
C18 W C20 57.68(13)
C24 W Ge 86.54(10)
C23 W Ge 88.33(11)
C21 W Ge 154.15(10)
C22 W Ge 157.65(9)
C19 W Ge 107.15(10)
C18 W Ge 123.10(9)
C20 W Ge 120.80(10)

loop_
_geom_bond_atom_site_label_1
_geom_bond_atom_site_label_2
_geom_bond_distance
C1 Si3 1.904(3)
C1 Si2 1.913(3)
C1 Si1 1.915(3)
C1 Ge 2.046(3)
C2 Si1 1.881(4)
C2 H2A 0.9800
C2 H2B 0.9800
C2 H2C 0.9800
C3 Si1 1.878(3)
C3 H3A 0.9800
C3 H3B 0.9800
C3 H3C 0.9800
C4 Si1 1.877(4)
C4 H4A 0.9800
C4 H4B 0.9800
C4 H4C 0.9800
C5 Si2 1.880(3)
C5 H5A 0.9800
C5 H5B 0.9800
C5 H5C 0.9800
C6 Si2 1.874(4)
C6 H6A 0.9800
C6 H6B 0.9800
C6 H6C 0.9800
C7 Si2 1.890(3)
C7 H7A 0.9800
C7 H7B 0.9800
C7 H7C 0.9800
C8 Si3 1.878(4)
C8 H8A 0.9800
C8 H8B 0.9800
C8 H8C 0.9800
C9 Si3 1.884(3)
C9 H9A 0.9800
C9 H9B 0.9800
C9 H9C 0.9800
C10 Si3 1.878(4)
C10 H10A 0.9800
C10 H10B 0.9800
C10 H10C 0.9800
C11 N2 1.355(4)
C11 N1 1.359(4)
C11 Ge 2.053(3)
C12 C13 1.352(5)
C12 N1 1.384(4)
C12 C15 1.492(5)
C13 N2 1.385(4)
C13 C16 1.487(5)
C14 N1 1.459(4)
C14 H14A 0.9800
C14 H14B 0.9800
C14 H14C 0.9800
C15 H15A 0.9800
C15 H15B 0.9800
C15 H15C 0.9800
C16 H16A 0.9800
C16 H16B 0.9800
C16 H16C 0.9800
C17 N2 1.465(4)
C17 H17A 0.9800
C17 H17B 0.9800
C17 H17C 0.9800
C18 C19 1.403(6)
C18 C22 1.422(5)
C18 W 2.364(3)
C18 H18 0.9500
C19 C20 1.409(5)
C19 W 2.361(4)
C19 H19 0.9500
C20 C21 1.400(5)
C20 W 2.370(3)
C20 H20 0.9500
C21 C22 1.401(5)
C21 W 2.353(3)
C21 H21 0.9500
C22 W 2.359(3)
C22 H22 0.9500
C23 O1 1.169(4)
C23 W 1.933(4)
C24 O2 1.179(4)
C24 W 1.924(4)
Ge W 2.4015(4)

loop_
_geom_torsion_atom_site_label_1
_geom_torsion_atom_site_label_2
_geom_torsion_atom_site_label_3
_geom_torsion_atom_site_label_4
_geom_torsion
N1 C12 C13 N2 -0.4(4)
C15 C12 C13 N2 177.0(3)
N1 C12 C13 C16 -179.9(4)
C15 C12 C13 C16 -2.5(6)
C22 C18 C19 C20 -0.5(4)
W C18 C19 C20 -64.8(2)
C22 C18 C19 W 64.3(2)
C18 C19 C20 C21 0.7(4)
W C19 C20 C21 -64.0(2)
C18 C19 C20 W 64.7(2)
C19 C20 C21 C22 -0.6(4)
W C20 C21 C22 -64.7(2)
C19 C20 C21 W 64.2(2)
C20 C21 C22 C18 0.3(4)
W C21 C22 C18 -64.8(2)
C20 C21 C22 W 65.1(2)
C19 C18 C22 C21 0.1(4)
W C18 C22 C21 64.6(2)
C19 C18 C22 W -64.5(2)
Si3 C1 Ge C11 44.55(19)
Si2 C1 Ge C11 -79.35(16)
Si1 C1 Ge C11 164.89(13)
Si3 C1 Ge W -140.32(10)
Si2 C1 Ge W 95.77(17)
Si1 C1 Ge W -20.0(2)
N2 C11 Ge C1 -100.9(3)
N1 C11 Ge C1 92.4(3)
N2 C11 Ge W 82.3(3)
N1 C11 Ge W -84.5(3)
N2 C11 N1 C12 0.9(4)
Ge C11 N1 C12 169.9(2)
N2 C11 N1 C14 -174.0(3)
Ge C11 N1 C14 -5.0(5)
C13 C12 N1 C11 -0.3(4)
C15 C12 N1 C11 -178.0(3)
C13 C12 N1 C14 174.8(3)
C15 C12 N1 C14 -2.9(5)
N1 C11 N2 C13 -1.2(4)
Ge C11 N2 C13 -170.5(2)
N1 C11 N2 C17 177.2(3)
Ge C11 N2 C17 7.9(5)
C12 C13 N2 C11 1.0(4)
C16 C13 N2 C11 -179.5(3)
C12 C13 N2 C17 -177.4(3)
C16 C13 N2 C17 2.1(5)
Si3 C1 Si1 C4 73.1(2)
Si2 C1 Si1 C4 -166.35(16)
Ge C1 Si1 C4 -50.27(19)
Si3 C1 Si1 C3 -164.91(17)
Si2 C1 Si1 C3 -44.3(2)
Ge C1 Si1 C3 71.74(18)
Si3 C1 Si1 C2 -45.6(2)
Si2 C1 Si1 C2 75.0(2)
Ge C1 Si1 C2 -168.97(15)
Si3 C1 Si2 C6 77.2(2)
Si1 C1 Si2 C6 -43.7(2)
Ge C1 Si2 C6 -155.99(15)
Si3 C1 Si2 C5 -40.4(2)
Si1 C1 Si2 C5 -161.29(16)
Ge C1 Si2 C5 86.46(18)
Si3 C1 Si2 C7 -162.68(16)
Si1 C1 Si2 C7 76.4(2)
Ge C1 Si2 C7 -35.8(2)
Si2 C1 Si3 C8 -166.69(17)
Si1 C1 Si3 C8 -46.7(2)
Ge C1 Si3 C8 69.7(2)
Si2 C1 Si3 C10 -47.8(2)
Si1 C1 Si3 C10 72.2(2)
Ge C1 Si3 C10 -171.37(17)
Si2 C1 Si3 C9 71.8(2)
Si1 C1 Si3 C9 -168.24(17)
Ge C1 Si3 C9 -51.8(2)
C20 C21 W C24 108.9(2)
C22 C21 W C24 -134.6(2)
C20 C21 W C23 -167.9(2)
C22 C21 W C23 -51.4(3)
C20 C21 W C22 -116.5(3)
C20 C21 W C19 -37.5(2)
C22 C21 W C19 79.1(2)
C20 C21 W C18 -78.7(2)
C22 C21 W C18 37.9(2)
C22 C21 W C20 116.5(3)
C20 C21 W Ge 21.5(4)
C22 C21 W Ge 138.0(2)
C21 C22 W C24 52.2(3)
C18 C22 W C24 167.5(2)
C21 C22 W C23 135.9(2)
C18 C22 W C23 -108.8(2)
C18 C22 W C21 115.3(3)
C21 C22 W C19 -78.1(2)
C18 C22 W C19 37.2(2)
C21 C22 W C18 -115.3(3)
C21 C22 W C20 -36.8(2)
C18 C22 W C20 78.5(2)
C21 C22 W Ge -130.0(2)
C18 C22 W Ge -14.6(4)
C18 C19 W C24 -132.5(2)
C20 C19 W C24 -16.3(3)
C18 C19 W C23 17.3(3)
C20 C19 W C23 133.6(3)
C18 C19 W C21 -79.0(2)
C20 C19 W C21 37.3(2)
C18 C19 W C22 -37.7(2)
C20 C19 W C22 78.5(2)
C20 C19 W C18 116.3(3)
C18 C19 W C20 -116.3(3)
C18 C19 W Ge 124.0(2)
C20 C19 W Ge -119.7(2)
C19 C18 W C24 93.1(3)
C22 C18 W C24 -22.5(4)
C19 C18 W C23 -168.0(2)
C22 C18 W C23 76.4(2)
C19 C18 W C21 78.2(2)
C22 C18 W C21 -37.4(2)
C19 C18 W C22 115.6(3)
C22 C18 W C19 -115.6(3)
C19 C18 W C20 37.1(2)
C22 C18 W C20 -78.5(2)
C19 C18 W Ge -71.0(2)
C22 C18 W Ge 173.42(17)
C21 C20 W C24 -75.7(2)
C19 C20 W C24 168.6(2)
C21 C20 W C23 22.1(4)
C19 C20 W C23 -93.6(4)
C19 C20 W C21 -115.7(3)
C21 C20 W C22 37.0(2)
C19 C20 W C22 -78.7(2)
C21 C20 W C19 115.7(3)
C21 C20 W C18 78.7(2)
C19 C20 W C18 -37.0(2)
C21 C20 W Ge -169.27(18)
C19 C20 W Ge 75.0(2)
C1 Ge W C24 -123.44(18)
C11 Ge W C24 51.53(14)
C1 Ge W C23 153.69(18)
C11 Ge W C23 -31.35(15)
C1 Ge W C21 -34.7(3)
C11 Ge W C21 140.2(2)
C1 Ge W C22 58.5(3)
C11 Ge W C22 -126.6(3)
C1 Ge W C19 14.38(18)
C11 Ge W C19 -170.66(14)
C1 Ge W C18 48.51(18)
C11 Ge W C18 -136.52(14)
C1 Ge W C20 -20.73(18)
C11 Ge W C20 154.24(14)
